data_4023992
loop_
_publ_author_name
'Zhidong Ma'
'Cynthia S. Day'
'Ulrich Bierbach'

_publ_contact_author_address
; 
Department of Chemistry 
Wake Forest University
Winston-Salem, N.C. 27109
U.S.A.
;
_publ_contact_author_email bierbau@wfu.edu
_publ_contact_author_fax '336 758 4656'
_publ_contact_author_name 'Ulrich Bierbach'
_publ_contact_author_phone '336 758 3507'
_publ_section_title
;
 Unexpected Reactivity of the 9-Aminoacridine Chromophore
 in Guanidylation Reactions
;
_journal_name_full 'Journal of Organic Chemistry'
_journal_page_first 5387
_journal_page_last 5390
_journal_paper_doi 10.1021/jo0705972
_journal_volume 72
_journal_year 2007
_chemical_formula_sum 'C17 H17 Br N4'
_chemical_formula_weight 357.26
_chemical_name_systematic
; 
 ? 
;
_space_group_IT_number 9
_symmetry_cell_setting monoclinic
_symmetry_space_group_name_Hall 'C -2yc'
_symmetry_space_group_name_H-M 'C 1 c 1'
_atom_sites_solution_hydrogens geom
_atom_sites_solution_primary direct
_atom_sites_solution_secondary difmap
_audit_creation_method SHELXTL-PC
_cell_angle_alpha 90.00
_cell_angle_beta 111.158(2)
_cell_angle_gamma 90.00
_cell_formula_units_Z 4
_cell_length_a 11.1235(12)
_cell_length_b 20.633(2)
_cell_length_c 7.1005(8)
_cell_measurement_reflns_used 3529
_cell_measurement_temperature 193(2)
_cell_measurement_theta_max 29.57
_cell_measurement_theta_min 4.21
_cell_volume 1519.8(3)
_computing_cell_refinement 'Bruker SMART'
_computing_data_collection 'Bruker SMART'
_computing_data_reduction 'Bruker SAINT'
_computing_molecular_graphics 'Bruker SHELXTL'
_computing_publication_material 'Bruker SHELXTL'
_computing_structure_refinement 'Bruker SHELXTL'
_computing_structure_solution 'Bruker SHELXTL'
_diffrn_ambient_temperature 193(2)
_diffrn_measured_fraction_theta_full 0.970
_diffrn_measured_fraction_theta_max 0.970
_diffrn_measurement_device_type 'Bruker APEX CCD area detector'
_diffrn_measurement_method 'phi and omega scans'
_diffrn_radiation_monochromator graphite
_diffrn_radiation_source 'fine-focus sealed tube'
_diffrn_radiation_type MoK\a
_diffrn_radiation_wavelength 0.71073
_diffrn_reflns_av_R_equivalents 0.0533
_diffrn_reflns_av_sigmaI/netI 0.0755
_diffrn_reflns_limit_h_max 15
_diffrn_reflns_limit_h_min -15
_diffrn_reflns_limit_k_max 28
_diffrn_reflns_limit_k_min -29
_diffrn_reflns_limit_l_max 10
_diffrn_reflns_limit_l_min -9
_diffrn_reflns_number 7851
_diffrn_reflns_theta_full 30.48
_diffrn_reflns_theta_max 30.48
_diffrn_reflns_theta_min 4.21
_diffrn_standards_decay_% 0
_exptl_absorpt_coefficient_mu 2.707
_exptl_absorpt_correction_T_max 0.8994
_exptl_absorpt_correction_T_min 0.5749
_exptl_absorpt_correction_type none
_exptl_absorpt_process_details
;
Data were corrected for absorption effects using the 
multi-scan technique (SADABS).  The ratio of minimum
to maximum apparent transmission:  0.681302. 
;
_exptl_crystal_colour yellow
_exptl_crystal_density_diffrn 1.561
_exptl_crystal_density_method 'not measured'
_exptl_crystal_description plate
_exptl_crystal_F_000 728
_exptl_crystal_size_max 0.23
_exptl_crystal_size_mid 0.16
_exptl_crystal_size_min 0.04
_refine_diff_density_max 0.759
_refine_diff_density_min -0.315
_refine_diff_density_rms 0.101
_refine_ls_abs_structure_details 'Flack H D (1983), Acta Cryst. A39, 876-881'
_refine_ls_abs_structure_Flack -0.005(8)
_refine_ls_extinction_method none
_refine_ls_goodness_of_fit_ref 1.031
_refine_ls_hydrogen_treatment mixed
_refine_ls_matrix_type full
_refine_ls_number_parameters 208
_refine_ls_number_reflns 4117
_refine_ls_number_restraints 2
_refine_ls_restrained_S_all 1.030
_refine_ls_R_factor_all 0.0511
_refine_ls_R_factor_gt 0.0484
_refine_ls_shift/su_max 0.001
_refine_ls_shift/su_mean 0.000
_refine_ls_structure_factor_coef Fsqd
_refine_ls_weighting_details 'calc w=1/[\s^2^(Fo^2^)+(0.0643P)^2^+0.0000P] where P=(Fo^2^+2Fc^2^)/3'
_refine_ls_weighting_scheme calc
_refine_ls_wR_factor_gt 0.1171
_refine_ls_wR_factor_ref 0.1193
_reflns_number_gt 3858
_reflns_number_total 4117
_reflns_threshold_expression >2sigma(I)
_cod_data_source_file jo0705972si20070322_112507.cif
_cod_data_source_block a15i2f
_cod_depositor_comments
;
The following automatic conversions were performed:
'_symmetry_cell_setting' value 'Monoclinic' changed to 'monoclinic'
according to '/home/saulius/struct/CIF-dictionaries/cif_core.dic'
dictionary named 'cif_core.dic' version 2.4.1 from 2010-06-29.

Automatic conversion script
Id: cif_fix_enum 1527 2010-12-29 10:47:43Z saulius 
;
_cod_original_sg_symbol_H-M 'C c'
_cod_database_code 4023992

loop_
_symmetry_equiv_pos_as_xyz
'x, y, z'
'x, -y, z+1/2'
'x+1/2, y+1/2, z'
'x+1/2, -y+1/2, z+1/2'

loop_
_atom_site_label
_atom_site_type_symbol
_atom_site_fract_x
_atom_site_fract_y
_atom_site_fract_z
_atom_site_U_iso_or_equiv
_atom_site_adp_type
_atom_site_occupancy
_atom_site_symmetry_multiplicity
_atom_site_calc_flag
_atom_site_refinement_flags
_atom_site_disorder_assembly
_atom_site_disorder_group
Br1 Br 0.26134(4) 0.231287(14) 0.14589(5) 0.04115(12) Uani 1 1 d . . .
N1 N 0.0827(2) 0.54459(12) 0.3731(3) 0.0241(4) Uani 1 1 d . . .
N2 N 0.0123(2) 0.34352(12) 0.3881(4) 0.0259(5) Uani 1 1 d . . .
N3 N 0.0431(3) 0.24114(13) 0.4839(5) 0.0295(5) Uani 1 1 d . . .
N4 N 0.1166(3) 0.32213(13) 0.7348(4) 0.0274(5) Uani 1 1 d . . .
H4N1 H 0.133(4) 0.296(2) 0.819(6) 0.020(8) Uiso 1 1 d . . .
H4N2 H 0.110(5) 0.363(3) 0.760(7) 0.041(11) Uiso 1 1 d . . .
C1 C -0.0338(3) 0.52219(13) 0.3593(4) 0.0219(5) Uani 1 1 d . . .
C2 C -0.1352(3) 0.56751(16) 0.3318(4) 0.0293(6) Uani 1 1 d . . .
H2 H -0.1195 0.6125 0.3232 0.035 Uiso 1 1 calc R . .
C3 C -0.2546(3) 0.54706(18) 0.3176(5) 0.0353(7) Uani 1 1 d . . .
H3 H -0.3217 0.5778 0.2981 0.042 Uiso 1 1 calc R . .
C4 C -0.2792(3) 0.48016(19) 0.3316(5) 0.0343(7) Uani 1 1 d . . .
H4 H -0.3625 0.4668 0.3241 0.041 Uiso 1 1 calc R . .
C5 C -0.1859(3) 0.43457(17) 0.3558(4) 0.0288(6) Uani 1 1 d . . .
H5 H -0.2043 0.3899 0.3641 0.035 Uiso 1 1 calc R . .
C6 C -0.0607(3) 0.45458(13) 0.3684(4) 0.0225(5) Uani 1 1 d . . .
C7 C 0.0395(3) 0.41061(13) 0.3914(4) 0.0218(5) Uani 1 1 d . . .
C8 C 0.1612(2) 0.43319(13) 0.4044(4) 0.0214(5) Uani 1 1 d . . .
C9 C 0.2669(3) 0.39151(15) 0.4203(4) 0.0289(6) Uani 1 1 d . . .
H9 H 0.2562 0.3458 0.4196 0.035 Uiso 1 1 calc R . .
C10 C 0.3833(3) 0.41717(17) 0.4364(5) 0.0324(6) Uani 1 1 d . . .
H10 H 0.4531 0.3891 0.4469 0.039 Uiso 1 1 calc R . .
C11 C 0.4012(3) 0.48528(19) 0.4376(5) 0.0319(6) Uani 1 1 d . . .
H11 H 0.4836 0.5022 0.4528 0.038 Uiso 1 1 calc R . .
C12 C 0.3024(3) 0.52643(15) 0.4173(4) 0.0280(6) Uani 1 1 d . . .
H12 H 0.3156 0.5719 0.4157 0.034 Uiso 1 1 calc R . .
C13 C 0.1782(3) 0.50181(14) 0.3983(4) 0.0215(5) Uani 1 1 d . . .
C14 C 0.0594(3) 0.30240(14) 0.5468(4) 0.0230(5) Uani 1 1 d . . .
C15 C -0.0357(4) 0.23691(16) 0.2696(6) 0.0342(7) Uani 1 1 d . . .
H15A H -0.1239 0.2216 0.2495 0.041 Uiso 1 1 calc R . .
H15B H 0.0036 0.2074 0.1981 0.041 Uiso 1 1 calc R . .
C16 C -0.0376(4) 0.30697(17) 0.1962(5) 0.0325(7) Uani 1 1 d . . .
H16A H 0.0190 0.3123 0.1169 0.039 Uiso 1 1 calc R . .
H16B H -0.1261 0.3209 0.1132 0.039 Uiso 1 1 calc R . .
C17 C 0.0528(5) 0.18526(18) 0.6120(7) 0.0421(9) Uani 1 1 d . . .
H17A H 0.1142 0.1944 0.7482 0.063 Uiso 1 1 calc R . .
H17B H 0.0827 0.1478 0.5562 0.063 Uiso 1 1 calc R . .
H17C H -0.0320 0.1758 0.6183 0.063 Uiso 1 1 calc R . .

loop_
_atom_site_aniso_label
_atom_site_aniso_U_11
_atom_site_aniso_U_22
_atom_site_aniso_U_33
_atom_site_aniso_U_23
_atom_site_aniso_U_13
_atom_site_aniso_U_12
Br1 0.04882(19) 0.03509(17) 0.03587(16) 0.00757(15) 0.01085(12) 0.01566(15)
N1 0.0299(11) 0.0215(11) 0.0195(10) -0.0005(8) 0.0070(8) 0.0020(9)
N2 0.0333(12) 0.0211(11) 0.0207(10) -0.0004(8) 0.0065(9) -0.0034(8)
N3 0.0359(14) 0.0199(12) 0.0320(14) -0.0037(10) 0.0117(12) -0.0014(10)
N4 0.0338(12) 0.0207(11) 0.0244(11) 0.0031(9) 0.0063(9) 0.0017(9)
C1 0.0275(12) 0.0224(12) 0.0147(10) 0.0017(9) 0.0061(9) 0.0050(9)
C2 0.0327(14) 0.0315(15) 0.0217(12) 0.0010(10) 0.0074(10) 0.0103(11)
C3 0.0317(14) 0.0461(19) 0.0263(13) 0.0003(12) 0.0084(11) 0.0161(13)
C4 0.0257(13) 0.051(2) 0.0280(14) 0.0024(13) 0.0124(11) 0.0052(12)
C5 0.0258(13) 0.0371(16) 0.0245(12) 0.0007(11) 0.0104(10) -0.0035(11)
C6 0.0233(11) 0.0254(12) 0.0191(11) 0.0022(9) 0.0080(9) 0.0019(9)
C7 0.0253(12) 0.0192(12) 0.0201(11) 0.0020(8) 0.0073(9) 0.0015(9)
C8 0.0224(11) 0.0208(12) 0.0201(11) 0.0008(9) 0.0067(9) 0.0014(9)
C9 0.0299(14) 0.0290(14) 0.0279(13) 0.0010(10) 0.0105(11) 0.0063(10)
C10 0.0271(13) 0.0401(16) 0.0326(14) 0.0010(12) 0.0139(11) 0.0077(12)
C11 0.0239(13) 0.0456(19) 0.0273(14) 0.0013(13) 0.0104(11) -0.0046(12)
C12 0.0282(13) 0.0289(14) 0.0261(13) 0.0010(11) 0.0090(11) -0.0059(11)
C13 0.0242(11) 0.0212(12) 0.0182(11) 0.0000(9) 0.0065(9) -0.0019(9)
C14 0.0226(11) 0.0185(12) 0.0280(12) -0.0003(10) 0.0095(10) 0.0005(9)
C15 0.0430(18) 0.0252(17) 0.0308(17) -0.0052(12) 0.0089(14) -0.0063(12)
C16 0.0394(17) 0.0276(16) 0.0262(14) -0.0065(12) 0.0069(12) -0.0063(12)
C17 0.059(2) 0.0179(15) 0.043(2) 0.0029(13) 0.0112(18) -0.0004(14)

loop_
_atom_type_symbol
_atom_type_description
_atom_type_scat_dispersion_real
_atom_type_scat_dispersion_imag
_atom_type_scat_source
C C 0.0033 0.0016 'International Tables Vol C Tables 4.2.6.8 and 6.1.1.4'
H H 0.0000 0.0000 'International Tables Vol C Tables 4.2.6.8 and 6.1.1.4'
N N 0.0061 0.0033 'International Tables Vol C Tables 4.2.6.8 and 6.1.1.4'
Br Br -0.2901 2.4595 'International Tables Vol C Tables 4.2.6.8 and 6.1.1.4'

loop_
_geom_angle_atom_site_label_1
_geom_angle_atom_site_label_2
_geom_angle_atom_site_label_3
_geom_angle
_geom_angle_site_symmetry_1
_geom_angle_site_symmetry_3
_geom_angle_publ_flag
C13 N1 C1 118.6(2) . . ?
C14 N2 C7 125.6(2) . . ?
C14 N2 C16 110.5(3) . . ?
C7 N2 C16 121.4(2) . . ?
C14 N3 C17 125.1(3) . . ?
C14 N3 C15 111.4(3) . . ?
C17 N3 C15 119.2(3) . . ?
N1 C1 C2 118.6(3) . . ?
N1 C1 C6 122.8(2) . . ?
C2 C1 C6 118.6(3) . . ?
C3 C2 C1 120.7(3) . . ?
C2 C3 C4 120.3(3) . . ?
C5 C4 C3 121.5(3) . . ?
C4 C5 C6 119.4(3) . . ?
C7 C6 C5 122.6(3) . . ?
C7 C6 C1 117.8(2) . . ?
C5 C6 C1 119.6(3) . . ?
C6 C7 C8 120.1(3) . . ?
C6 C7 N2 118.4(3) . . ?
C8 C7 N2 121.4(2) . . ?
C7 C8 C9 123.6(3) . . ?
C7 C8 C13 117.5(2) . . ?
C9 C8 C13 118.9(3) . . ?
C10 C9 C8 120.2(3) . . ?
C9 C10 C11 120.8(3) . . ?
C12 C11 C10 120.9(3) . . ?
C11 C12 C13 120.4(3) . . ?
N1 C13 C8 123.2(3) . . ?
N1 C13 C12 118.0(3) . . ?
C8 C13 C12 118.8(3) . . ?
N4 C14 N3 126.2(3) . . ?
N4 C14 N2 123.3(3) . . ?
N3 C14 N2 110.5(3) . . ?
N3 C15 C16 103.1(3) . . ?
N2 C16 C15 102.3(3) . . ?

loop_
_geom_bond_atom_site_label_1
_geom_bond_atom_site_label_2
_geom_bond_distance
_geom_bond_site_symmetry_2
_geom_bond_publ_flag
N1 C13 1.342(4) . ?
N1 C1 1.346(4) . ?
N2 C14 1.356(4) . ?
N2 C7 1.415(4) . ?
N2 C16 1.479(4) . ?
N3 C14 1.331(4) . ?
N3 C17 1.448(5) . ?
N3 C15 1.459(5) . ?
N4 C14 1.319(4) . ?
C1 C2 1.423(4) . ?
C1 C6 1.433(4) . ?
C2 C3 1.362(5) . ?
C3 C4 1.418(6) . ?
C4 C5 1.365(5) . ?
C5 C6 1.425(4) . ?
C6 C7 1.400(4) . ?
C7 C8 1.402(4) . ?
C8 C9 1.428(4) . ?
C8 C13 1.431(4) . ?
C9 C10 1.364(4) . ?
C10 C11 1.419(5) . ?
C11 C12 1.355(5) . ?
C12 C13 1.432(4) . ?
C15 C16 1.534(5) . ?

loop_
_geom_hbond_atom_site_label_D
_geom_hbond_atom_site_label_H
_geom_hbond_atom_site_label_A
_geom_hbond_distance_DH
_geom_hbond_distance_HA
_geom_hbond_distance_DA
_geom_hbond_angle_DHA
_geom_hbond_site_symmetry_A
N4 H4N1 Br1 0.77(5) 2.61(5) 3.352(3) 161(4) 1_556
N4 H4N2 N1 0.87(5) 2.14(5) 2.989(4) 168(4) 2_565

loop_
_geom_torsion_atom_site_label_1
_geom_torsion_atom_site_label_2
_geom_torsion_atom_site_label_3
_geom_torsion_atom_site_label_4
_geom_torsion
_geom_torsion_site_symmetry_1
_geom_torsion_site_symmetry_2
_geom_torsion_site_symmetry_3
_geom_torsion_site_symmetry_4
_geom_torsion_publ_flag
C13 N1 C1 C2 -179.8(2) . . . . ?
C13 N1 C1 C6 -0.6(4) . . . . ?
N1 C1 C2 C3 -179.8(3) . . . . ?
C6 C1 C2 C3 1.0(4) . . . . ?
C1 C2 C3 C4 0.5(5) . . . . ?
C2 C3 C4 C5 -1.2(5) . . . . ?
C3 C4 C5 C6 0.4(5) . . . . ?
C4 C5 C6 C7 -179.4(3) . . . . ?
C4 C5 C6 C1 1.1(4) . . . . ?
N1 C1 C6 C7 -0.4(4) . . . . ?
C2 C1 C6 C7 178.7(2) . . . . ?
N1 C1 C6 C5 179.1(2) . . . . ?
C2 C1 C6 C5 -1.8(4) . . . . ?
C5 C6 C7 C8 -179.5(3) . . . . ?
C1 C6 C7 C8 -0.1(4) . . . . ?
C5 C6 C7 N2 4.4(4) . . . . ?
C1 C6 C7 N2 -176.2(2) . . . . ?
C14 N2 C7 C6 -112.9(3) . . . . ?
C16 N2 C7 C6 86.7(3) . . . . ?
C14 N2 C7 C8 71.1(4) . . . . ?
C16 N2 C7 C8 -89.3(3) . . . . ?
C6 C7 C8 C9 -177.6(3) . . . . ?
N2 C7 C8 C9 -1.6(4) . . . . ?
C6 C7 C8 C13 1.5(4) . . . . ?
N2 C7 C8 C13 177.5(3) . . . . ?
C7 C8 C9 C10 -178.7(3) . . . . ?
C13 C8 C9 C10 2.3(4) . . . . ?
C8 C9 C10 C11 0.0(5) . . . . ?
C9 C10 C11 C12 -1.8(5) . . . . ?
C10 C11 C12 C13 1.3(4) . . . . ?
C1 N1 C13 C8 2.2(4) . . . . ?
C1 N1 C13 C12 -178.6(2) . . . . ?
C7 C8 C13 N1 -2.7(4) . . . . ?
C9 C8 C13 N1 176.4(2) . . . . ?
C7 C8 C13 C12 178.2(2) . . . . ?
C9 C8 C13 C12 -2.7(4) . . . . ?
C11 C12 C13 N1 -178.2(3) . . . . ?
C11 C12 C13 C8 1.0(4) . . . . ?
C17 N3 C14 N4 17.8(5) . . . . ?
C15 N3 C14 N4 174.1(3) . . . . ?
C17 N3 C14 N2 -164.3(3) . . . . ?
C15 N3 C14 N2 -8.0(4) . . . . ?
C7 N2 C14 N4 13.8(5) . . . . ?
C16 N2 C14 N4 176.0(3) . . . . ?
C7 N2 C14 N3 -164.2(3) . . . . ?
C16 N2 C14 N3 -2.0(3) . . . . ?
C14 N3 C15 C16 13.9(4) . . . . ?
C17 N3 C15 C16 171.8(4) . . . . ?
C14 N2 C16 C15 10.2(3) . . . . ?
C7 N2 C16 C15 173.3(3) . . . . ?
N3 C15 C16 N2 -13.8(3) . . . . ?

loop_
_cod_related_entry_id
_cod_related_entry_database
_cod_related_entry_code
1 ChemSpider 30658822
